data_1554509
loop_
_publ_author_name
'Ng, Chee Koon'
'Tam, Teck Lip Dexter'
'Wei, Fengxia'
'Lu, Xuefeng'
'Wu, Jishan'

_publ_section_title
;
 Anion--\p and anion--\p-radical interactions in
 bis(triphenylphosphonium)-naphthalene diimide salts
;
_journal_issue 1
_journal_name_full 'Organic Chemistry Frontiers'
_journal_page_first 110
_journal_paper_doi 10.1039/C8QO01122B
_journal_volume 6
_journal_year 2019
_chemical_formula_sum 'C74 H86 F12 N2 O6 P4'
_chemical_formula_weight 1451.32
_space_group_crystal_system orthorhombic
_space_group_IT_number 61
_space_group_name_Hall '-P 2ac 2ab'
_space_group_name_H-M_alt 'P b c a'
_atom_sites_solution_hydrogens geom
_audit_creation_method SHELXL-2014/7
_audit_update_record
;
2018-10-04 deposited with the CCDC.
2018-12-03 downloaded from the CCDC.
;
_cell_angle_alpha 90
_cell_angle_beta 90
_cell_angle_gamma 90
_cell_formula_units_Z 4
_cell_length_a 15.5817(5)
_cell_length_b 20.6208(6)
_cell_length_c 22.0566(7)
_cell_measurement_reflns_used 9704
_cell_measurement_temperature 100(2)
_cell_measurement_theta_max 70.10
_cell_measurement_theta_min 4.73
_cell_volume 7086.9(4)
_computing_cell_refinement 'APEX3 v2016.1-0 (Bruker AXS)'
_computing_data_collection 'APEX3 (Bruker AXS)'
_computing_data_reduction 'SAINT V8.32B (Bruker AXS Inc., 2014)'
_computing_molecular_graphics 'Bruker SHELXTL'
_computing_publication_material 'Bruker SHELXTL'
_computing_structure_refinement 'SHELXL--2014 (Sheldrick 2014)'
_computing_structure_solution 'SHELXT--(Sheldrick 2015)'
_diffrn_ambient_temperature 100(2)
_diffrn_measured_fraction_theta_full 0.993
_diffrn_measured_fraction_theta_max 0.993
_diffrn_measurement_device_type 'Bruker D8 Venture'
_diffrn_measurement_method '\f and \w scans'
_diffrn_radiation_type CuK\a
_diffrn_radiation_wavelength 1.54178
_diffrn_reflns_av_R_equivalents 0.0419
_diffrn_reflns_av_unetI/netI 0.0189
_diffrn_reflns_Laue_measured_fraction_full 0.993
_diffrn_reflns_Laue_measured_fraction_max 0.993
_diffrn_reflns_limit_h_max 18
_diffrn_reflns_limit_h_min -18
_diffrn_reflns_limit_k_max 24
_diffrn_reflns_limit_k_min -23
_diffrn_reflns_limit_l_max 26
_diffrn_reflns_limit_l_min -25
_diffrn_reflns_number 76842
_diffrn_reflns_point_group_measured_fraction_full 0.993
_diffrn_reflns_point_group_measured_fraction_max 0.993
_diffrn_reflns_theta_full 66.587
_diffrn_reflns_theta_max 66.587
_diffrn_reflns_theta_min 4.008
_exptl_absorpt_coefficient_mu 1.714
_exptl_absorpt_correction_T_max 0.7533
_exptl_absorpt_correction_T_min 0.6349
_exptl_absorpt_correction_type multi-scan
_exptl_absorpt_process_details 'Sadabs, (Sheldrick 2012)'
_exptl_crystal_colour 'Pale yellow'
_exptl_crystal_density_diffrn 1.360
_exptl_crystal_density_meas ?
_exptl_crystal_density_method 'Not Measured'
_exptl_crystal_description 'Rectangular Plate'
_exptl_crystal_F_000 3040
_exptl_crystal_size_max 0.346
_exptl_crystal_size_mid 0.181
_exptl_crystal_size_min 0.072
_refine_diff_density_max 1.353
_refine_diff_density_min -0.758
_refine_diff_density_rms 0.155
_refine_ls_extinction_coef 0.00124(17)
_refine_ls_extinction_expression Fc^*^=kFc[1+0.001xFc^2^\l^3^/sin(2\q)]^-1/4^
_refine_ls_extinction_method 'SHELXL-2014/7 (Sheldrick 2014'
_refine_ls_goodness_of_fit_ref 1.046
_refine_ls_hydrogen_treatment constr
_refine_ls_matrix_type full
_refine_ls_number_parameters 600
_refine_ls_number_reflns 6224
_refine_ls_number_restraints 489
_refine_ls_restrained_S_all 1.164
_refine_ls_R_factor_all 0.1075
_refine_ls_R_factor_gt 0.1029
_refine_ls_shift/su_max 0.001
_refine_ls_shift/su_mean 0.000
_refine_ls_structure_factor_coef Fsqd
_refine_ls_weighting_details 'w=1/[\s^2^(Fo^2^)+(0.1653P)^2^+20.3835P] where P=(Fo^2^+2Fc^2^)/3'
_refine_ls_weighting_scheme calc
_refine_ls_wR_factor_gt 0.2711
_refine_ls_wR_factor_ref 0.2756
_reflns_Friedel_coverage 0.000
_reflns_number_gt 5881
_reflns_number_total 6224
_reflns_threshold_expression 'I > 2\s(I)'
_cod_data_source_file c8qo01122b2.cif
_cod_data_source_block i121
_cod_depositor_comments
;
The following automatic conversions were performed:

data item '_exptl_absorpt_correction_type' value 'Multi-scan' was
changed to 'multi-scan' in accordance with the
/home/saulius/struct/COD-crude-data/automatic-downloads/DataCite-retrospective/RSC/depositions/lib/dictionaries/cif_core.dic
dictionary named 'cif_core.dic' version 2.4.2 last updated on
2011-04-26.

data item '_exptl_crystal_density_meas' value 'Not Measured' was
changed to '?' -- the value is perceived as not measured.

Automatic conversion script
Id: cif_fix_values 6909 2019-04-08 15:41:33Z antanas 
;
_cod_database_code 1554509
_shelx_shelxl_version_number 2014/7
_shelx_space_group_comment
; 
The symmetry employed for this shelxl refinement is uniquely defined 
by the following loop, which should always be used as a source of 
symmetry information in preference to the above space-group names. 
They are only intended as comments. 
;
_computing_bruker_data_scaling 'SADABS V2012/1 (Bruker AXS Inc.)'

loop_
_space_group_symop_operation_xyz
'x, y, z'
'-x+1/2, -y, z+1/2'
'-x, y+1/2, -z+1/2'
'x+1/2, -y+1/2, -z'
'-x, -y, -z'
'x-1/2, y, -z-1/2'
'x, -y-1/2, z-1/2'
'-x-1/2, y-1/2, z'

loop_
_atom_site_label
_atom_site_type_symbol
_atom_site_fract_x
_atom_site_fract_y
_atom_site_fract_z
_atom_site_U_iso_or_equiv
_atom_site_adp_type
_atom_site_occupancy
_atom_site_site_symmetry_order
_atom_site_calc_flag
_atom_site_refinement_flags_posn
_atom_site_refinement_flags_adp
_atom_site_refinement_flags_occupancy
_atom_site_disorder_assembly
_atom_site_disorder_group
F1 F 0.4760(4) 0.4608(4) 0.7141(3) 0.088(3) Uani 0.623(12) 1 d D U P A 1
F2 F 0.3557(5) 0.5174(3) 0.6987(2) 0.090(3) Uani 0.623(12) 1 d D U P A 1
F3 F 0.3327(4) 0.4627(4) 0.6115(3) 0.109(5) Uani 0.623(12) 1 d D U P A 1
F4 F 0.4537(4) 0.4076(3) 0.6256(2) 0.086(3) Uani 0.623(12) 1 d D U P A 1
F5 F 0.3501(5) 0.4088(3) 0.6988(3) 0.060(2) Uani 0.623(12) 1 d D U P A 1
F6 F 0.4566(5) 0.5170(3) 0.6275(2) 0.076(3) Uani 0.623(12) 1 d D U P A 1
F1X F 0.4613(11) 0.4395(10) 0.7205(6) 0.125(7) Uani 0.377(12) 1 d D U P A 2
F2X F 0.3830(10) 0.5273(4) 0.6879(9) 0.111(6) Uani 0.377(12) 1 d D U P A 2
F3X F 0.3409(6) 0.4694(5) 0.6083(4) 0.039(3) Uani 0.377(12) 1 d D U P A 2
F4X F 0.4182(13) 0.3845(5) 0.6420(10) 0.157(8) Uani 0.377(12) 1 d D U P A 2
F5X F 0.3245(7) 0.4281(7) 0.6989(6) 0.062(4) Uani 0.377(12) 1 d D U P A 2
F6X F 0.4891(5) 0.4713(7) 0.6269(4) 0.064(3) Uani 0.377(12) 1 d D U P A 2
P1 P 0.37139(6) 0.68579(4) 0.49173(5) 0.0285(3) Uani 1 1 d . . . . .
P2 P 0.40471(9) 0.45830(8) 0.66329(5) 0.0610(5) Uani 1 1 d D . . . .
O1 O 0.70019(17) 0.63089(12) 0.53207(15) 0.0382(7) Uani 1 1 d . . . . .
O2 O 0.74358(17) 0.41629(12) 0.50044(12) 0.0278(6) Uani 1 1 d . . . . .
N1 N 0.72265(18) 0.52260(14) 0.52213(13) 0.0224(6) Uani 1 1 d . . . . .
C1 C 0.4554(2) 0.49597(16) 0.49583(14) 0.0203(7) Uani 1 1 d . . . . .
C2 C 0.4004(2) 0.55016(16) 0.49560(15) 0.0213(7) Uani 1 1 d . . . . .
C3 C 0.4345(2) 0.61206(16) 0.50079(15) 0.0234(7) Uani 1 1 d . . . . .
C4 C 0.5238(2) 0.61951(17) 0.50980(17) 0.0269(8) Uani 1 1 d . . . . .
H4 H 0.5471 0.6618 0.5140 0.032 Uiso 1 1 calc R U . . .
C5 C 0.5773(2) 0.56690(17) 0.51255(15) 0.0224(7) Uani 1 1 d . . . . .
C6 C 0.6707(2) 0.57756(17) 0.52295(17) 0.0260(8) Uani 1 1 d . . . . .
C7 C 0.6932(2) 0.46065(16) 0.50846(15) 0.0216(7) Uani 1 1 d . . . . .
C8 C 0.3134(3) 0.7036(2) 0.5603(2) 0.0410(10) Uani 1 1 d . . . . .
C9 C 0.3089(3) 0.6582(3) 0.6068(2) 0.0474(11) Uani 1 1 d . . . . .
H9 H 0.3350 0.6170 0.6019 0.057 Uiso 1 1 calc R U . . .
C10 C 0.2665(4) 0.6728(4) 0.6604(3) 0.0695(17) Uani 1 1 d . . . . .
H10 H 0.2635 0.6415 0.6919 0.083 Uiso 1 1 calc R U . . .
C11 C 0.2293(5) 0.7318(5) 0.6677(4) 0.092(3) Uani 1 1 d . . . . .
H11 H 0.1999 0.7414 0.7044 0.111 Uiso 1 1 calc R U . . .
C12 C 0.2339(4) 0.7779(4) 0.6227(4) 0.084(3) Uani 1 1 d . . . . .
H12 H 0.2077 0.8190 0.6286 0.101 Uiso 1 1 calc R U . . .
C13 C 0.2766(3) 0.7650(3) 0.5683(3) 0.0606(16) Uani 1 1 d . . . . .
H13 H 0.2806 0.7971 0.5376 0.073 Uiso 1 1 calc R U . . .
C14 C 0.3096(2) 0.68069(17) 0.42305(19) 0.0299(8) Uani 1 1 d . . . . .
C15 C 0.2379(3) 0.71987(19) 0.4152(2) 0.0380(10) Uani 1 1 d . . . . .
H15 H 0.2210 0.7493 0.4461 0.046 Uiso 1 1 calc R U . . .
C16 C 0.1913(3) 0.7157(2) 0.3619(3) 0.0516(13) Uani 1 1 d . . . . .
H16 H 0.1427 0.7428 0.3561 0.062 Uiso 1 1 calc R U . . .
C17 C 0.2153(3) 0.6719(3) 0.3167(2) 0.0515(13) Uani 1 1 d . . . . .
H17 H 0.1820 0.6686 0.2807 0.062 Uiso 1 1 calc R U . . .
C18 C 0.2864(3) 0.6338(2) 0.3240(2) 0.0473(11) Uani 1 1 d . . . . .
H18 H 0.3023 0.6041 0.2930 0.057 Uiso 1 1 calc R U . . .
C19 C 0.3358(3) 0.63827(19) 0.37689(19) 0.0360(9) Uani 1 1 d . . . . .
H19 H 0.3863 0.6129 0.3815 0.043 Uiso 1 1 calc R U . . .
C20 C 0.4479(3) 0.74989(19) 0.4804(2) 0.0425(11) Uani 1 1 d . . . . .
C21 C 0.4776(3) 0.7626(2) 0.4221(3) 0.0581(14) Uani 1 1 d . . . . .
H21 H 0.4543 0.7394 0.3886 0.070 Uiso 1 1 calc R U . . .
C22 C 0.5413(4) 0.8092(3) 0.4123(4) 0.085(2) Uani 1 1 d . . . . .
H22 H 0.5607 0.8184 0.3724 0.102 Uiso 1 1 calc R U . . .
C23 C 0.5757(4) 0.8415(3) 0.4610(6) 0.098(3) Uani 1 1 d . . . . .
H23 H 0.6199 0.8724 0.4547 0.118 Uiso 1 1 calc R U . . .
C24 C 0.5468(5) 0.8296(3) 0.5190(5) 0.093(3) Uani 1 1 d . . . . .
H24 H 0.5712 0.8528 0.5520 0.111 Uiso 1 1 calc R U . . .
C25 C 0.4821(4) 0.7840(2) 0.5300(3) 0.0657(18) Uani 1 1 d . . . . .
H25 H 0.4618 0.7763 0.5699 0.079 Uiso 1 1 calc R U . . .
C26 C 0.8168(2) 0.53045(18) 0.53027(18) 0.0287(8) Uani 1 1 d . . . . .
H26A H 0.8309 0.5773 0.5299 0.034 Uiso 1 1 calc R U . . .
H26B H 0.8466 0.5100 0.4956 0.034 Uiso 1 1 calc R U . . .
C27 C 0.8503(3) 0.5009(2) 0.5886(2) 0.0454(11) Uani 1 1 d D . . . .
H27 H 0.8325 0.4543 0.5902 0.054 Uiso 1 1 calc R U . B 1
C28 C 0.9493(5) 0.5044(9) 0.5909(6) 0.0789(15) Uani 0.572(9) 1 d D U P C 1
H28A H 0.9729 0.4909 0.5512 0.095 Uiso 0.572(9) 1 calc R U P C 1
H28B H 0.9670 0.5499 0.5982 0.095 Uiso 0.572(9) 1 calc R U P C 1
C29 C 0.9863(5) 0.4618(7) 0.6401(7) 0.0795(15) Uani 0.572(9) 1 d D U P C 1
H29A H 0.9581 0.4188 0.6378 0.095 Uiso 0.572(9) 1 calc R U P C 1
H29B H 0.9715 0.4810 0.6799 0.095 Uiso 0.572(9) 1 calc R U P C 1
C30 C 1.0833(6) 0.4517(5) 0.6375(7) 0.0800(15) Uani 0.572(9) 1 d D U P C 1
H30A H 1.1003 0.4222 0.6709 0.096 Uiso 0.572(9) 1 calc R U P C 1
H30B H 1.0980 0.4301 0.5988 0.096 Uiso 0.572(9) 1 calc R U P C 1
C31 C 1.1349(6) 0.5136(6) 0.6426(6) 0.0805(15) Uani 0.572(9) 1 d D U P C 1
H31A H 1.1963 0.5033 0.6407 0.121 Uiso 0.572(9) 1 calc R U P C 1
H31B H 1.1198 0.5427 0.6092 0.121 Uiso 0.572(9) 1 calc R U P C 1
H31C H 1.1221 0.5348 0.6813 0.121 Uiso 0.572(9) 1 calc R U P C 1
C32 C 0.8073(10) 0.5375(9) 0.6422(7) 0.054(2) Uani 0.572(9) 1 d D U P C 1
H32A H 0.7443 0.5371 0.6365 0.065 Uiso 0.572(9) 1 calc R U P C 1
H32B H 0.8203 0.5145 0.6804 0.065 Uiso 0.572(9) 1 calc R U P C 1
C33 C 0.8382(10) 0.6081(8) 0.6473(5) 0.055(2) Uani 0.572(9) 1 d D U P C 1
H33A H 0.8095 0.6292 0.6815 0.082 Uiso 0.572(9) 1 calc R U P C 1
H33B H 0.9004 0.6087 0.6537 0.082 Uiso 0.572(9) 1 calc R U P C 1
H33C H 0.8244 0.6314 0.6098 0.082 Uiso 0.572(9) 1 calc R U P C 1
C28X C 0.9488(5) 0.4988(15) 0.5850(7) 0.0790(15) Uani 0.428(9) 1 d D U P C 2
H28C H 0.9656 0.4663 0.5541 0.095 Uiso 0.428(9) 1 calc R U P C 2
H28D H 0.9697 0.5416 0.5710 0.095 Uiso 0.428(9) 1 calc R U P C 2
C29X C 0.9932(6) 0.4823(10) 0.6439(7) 0.0795(15) Uani 0.428(9) 1 d D U P C 2
H29C H 0.9760 0.4380 0.6562 0.095 Uiso 0.428(9) 1 calc R U P C 2
H29D H 0.9728 0.5126 0.6756 0.095 Uiso 0.428(9) 1 calc R U P C 2
C30X C 1.0910(7) 0.4854(10) 0.6412(8) 0.0801(15) Uani 0.428(9) 1 d D U P C 2
H30C H 1.1097 0.4704 0.6007 0.096 Uiso 0.428(9) 1 calc R U P C 2
H30D H 1.1087 0.5313 0.6454 0.096 Uiso 0.428(9) 1 calc R U P C 2
C31X C 1.1376(8) 0.4462(9) 0.6885(7) 0.0804(15) Uani 0.428(9) 1 d D U P C 2
H31D H 1.1987 0.4574 0.6880 0.121 Uiso 0.428(9) 1 calc R U P C 2
H31E H 1.1308 0.3999 0.6796 0.121 Uiso 0.428(9) 1 calc R U P C 2
H31F H 1.1136 0.4557 0.7286 0.121 Uiso 0.428(9) 1 calc R U P C 2
C32X C 0.8144(14) 0.5303(13) 0.6475(9) 0.054(2) Uani 0.428(9) 1 d D U P C 2
H32C H 0.7510 0.5314 0.6446 0.065 Uiso 0.428(9) 1 calc R U P C 2
H32D H 0.8296 0.5013 0.6816 0.065 Uiso 0.428(9) 1 calc R U P C 2
C33X C 0.8463(13) 0.5990(11) 0.6626(6) 0.055(2) Uani 0.428(9) 1 d D U P C 2
H33D H 0.8202 0.6136 0.7006 0.082 Uiso 0.428(9) 1 calc R U P C 2
H33E H 0.9089 0.5986 0.6669 0.082 Uiso 0.428(9) 1 calc R U P C 2
H33F H 0.8301 0.6287 0.6298 0.082 Uiso 0.428(9) 1 calc R U P C 2
O3 O 0.5466(7) 0.7054(6) 0.7301(6) 0.0887(15) Uani 0.611(12) 1 d D U P D 1
C34 C 0.5931(9) 0.6054(8) 0.6989(9) 0.0899(18) Uani 0.611(12) 1 d D U P D 1
H34A H 0.5751 0.5623 0.6851 0.135 Uiso 0.611(12) 1 calc R U P D 1
H34B H 0.6281 0.6261 0.6674 0.135 Uiso 0.611(12) 1 calc R U P D 1
H34C H 0.6269 0.6012 0.7361 0.135 Uiso 0.611(12) 1 calc R U P D 1
C35 C 0.5199(10) 0.6438(8) 0.7104(9) 0.0887(16) Uani 0.611(12) 1 d D U P D 1
H35A H 0.4852 0.6480 0.6730 0.106 Uiso 0.611(12) 1 calc R U P D 1
H35B H 0.4840 0.6230 0.7419 0.106 Uiso 0.611(12) 1 calc R U P D 1
C36 C 0.4723(15) 0.7451(6) 0.7356(10) 0.0889(16) Uani 0.611(12) 1 d D U P D 1
H36A H 0.4416 0.7466 0.6963 0.107 Uiso 0.611(12) 1 calc R U P D 1
H36B H 0.4331 0.7264 0.7663 0.107 Uiso 0.611(12) 1 calc R U P D 1
C37 C 0.4955(8) 0.8083(5) 0.7530(8) 0.0884(18) Uani 0.611(12) 1 d D U P D 1
H37A H 0.4438 0.8351 0.7566 0.133 Uiso 0.611(12) 1 calc R U P D 1
H37B H 0.5252 0.8068 0.7921 0.133 Uiso 0.611(12) 1 calc R U P D 1
H37C H 0.5337 0.8270 0.7223 0.133 Uiso 0.611(12) 1 calc R U P D 1
O3X O 0.5291(12) 0.7059(9) 0.7137(10) 0.0890(16) Uani 0.389(12) 1 d D U P D 2
C34X C 0.6116(15) 0.6074(13) 0.6874(15) 0.0891(18) Uani 0.389(12) 1 d D U P D 2
H34D H 0.5993 0.5619 0.6781 0.134 Uiso 0.389(12) 1 calc R U P D 2
H34E H 0.6408 0.6275 0.6529 0.134 Uiso 0.389(12) 1 calc R U P D 2
H34F H 0.6486 0.6098 0.7233 0.134 Uiso 0.389(12) 1 calc R U P D 2
C35X C 0.5344(16) 0.6403(13) 0.6990(16) 0.0890(16) Uani 0.389(12) 1 d D U P D 2
H35C H 0.4981 0.6342 0.6626 0.107 Uiso 0.389(12) 1 calc R U P D 2
H35D H 0.5058 0.6166 0.7323 0.107 Uiso 0.389(12) 1 calc R U P D 2
C36X C 0.473(3) 0.7487(11) 0.7429(14) 0.0889(16) Uani 0.389(12) 1 d D U P D 2
H36C H 0.4987 0.7627 0.7817 0.107 Uiso 0.389(12) 1 calc R U P D 2
H36D H 0.4188 0.7254 0.7524 0.107 Uiso 0.389(12) 1 calc R U P D 2
C37X C 0.4530(13) 0.8038(9) 0.7084(12) 0.0890(18) Uani 0.389(12) 1 d D U P D 2
H37D H 0.4135 0.8316 0.7312 0.133 Uiso 0.389(12) 1 calc R U P D 2
H37E H 0.5058 0.8278 0.6995 0.133 Uiso 0.389(12) 1 calc R U P D 2
H37F H 0.4259 0.7905 0.6703 0.133 Uiso 0.389(12) 1 calc R U P D 2

loop_
_atom_site_aniso_label
_atom_site_aniso_U_11
_atom_site_aniso_U_22
_atom_site_aniso_U_33
_atom_site_aniso_U_23
_atom_site_aniso_U_13
_atom_site_aniso_U_12
F1 0.092(5) 0.137(6) 0.037(3) 0.016(3) -0.029(3) -0.047(5)
F2 0.165(8) 0.066(4) 0.041(3) -0.007(3) 0.022(4) -0.044(4)
F3 0.085(7) 0.189(10) 0.052(6) 0.009(6) -0.002(5) -0.043(6)
F4 0.081(5) 0.142(7) 0.036(3) 0.000(3) 0.005(3) 0.056(5)
F5 0.083(4) 0.046(4) 0.050(3) 0.004(3) 0.000(3) -0.009(3)
F6 0.092(5) 0.100(5) 0.036(3) 0.006(3) -0.006(3) -0.039(4)
F1X 0.119(10) 0.174(12) 0.082(9) 0.015(8) -0.014(7) -0.037(9)
F2X 0.096(8) 0.065(7) 0.172(12) 0.012(7) 0.019(8) -0.038(6)
F3X 0.026(4) 0.067(5) 0.024(5) 0.008(4) 0.007(4) -0.001(4)
F4X 0.145(11) 0.137(10) 0.189(13) -0.064(9) 0.009(9) -0.041(9)
F5X 0.081(7) 0.061(7) 0.045(5) 0.027(5) -0.002(5) -0.013(6)
F6X 0.040(4) 0.097(8) 0.054(5) -0.008(5) 0.005(3) 0.000(4)
P1 0.0274(5) 0.0143(5) 0.0436(6) -0.0034(4) -0.0084(4) 0.0035(3)
P2 0.0553(8) 0.1016(12) 0.0261(6) -0.0072(6) -0.0002(5) -0.0178(8)
O1 0.0282(14) 0.0182(13) 0.068(2) -0.0069(12) -0.0051(13) -0.0040(10)
O2 0.0247(13) 0.0212(13) 0.0375(14) -0.0006(10) -0.0010(11) 0.0050(10)
N1 0.0211(14) 0.0187(14) 0.0274(15) -0.0005(11) -0.0013(11) -0.0009(11)
C1 0.0249(17) 0.0163(16) 0.0199(15) -0.0004(12) 0.0000(12) 0.0008(13)
C2 0.0249(17) 0.0185(16) 0.0205(16) -0.0004(12) -0.0017(13) 0.0006(14)
C3 0.0270(18) 0.0162(16) 0.0270(17) -0.0018(13) -0.0016(14) 0.0028(14)
C4 0.0290(19) 0.0162(17) 0.0356(19) -0.0034(14) -0.0038(15) 0.0000(14)
C5 0.0228(17) 0.0178(16) 0.0265(17) -0.0018(13) -0.0023(13) -0.0020(13)
C6 0.0246(18) 0.0208(17) 0.0326(19) -0.0001(14) -0.0019(14) -0.0013(14)
C7 0.0247(17) 0.0195(16) 0.0206(16) 0.0024(12) 0.0001(13) -0.0015(14)
C8 0.036(2) 0.037(2) 0.050(3) -0.022(2) -0.0106(18) 0.0144(18)
C9 0.043(2) 0.059(3) 0.040(2) -0.019(2) -0.0025(19) 0.006(2)
C10 0.059(3) 0.101(5) 0.049(3) -0.034(3) 0.004(3) 0.000(3)
C11 0.070(4) 0.126(7) 0.081(5) -0.066(5) -0.004(4) 0.022(4)
C12 0.055(3) 0.076(4) 0.120(6) -0.071(5) -0.015(4) 0.027(3)
C13 0.050(3) 0.044(3) 0.087(4) -0.036(3) -0.022(3) 0.020(2)
C14 0.0292(18) 0.0179(16) 0.043(2) 0.0071(15) -0.0071(16) -0.0041(14)
C15 0.037(2) 0.0216(18) 0.056(3) 0.0057(17) -0.0113(19) -0.0002(16)
C16 0.043(2) 0.044(3) 0.068(3) 0.019(2) -0.022(2) -0.003(2)
C17 0.057(3) 0.055(3) 0.042(2) 0.018(2) -0.017(2) -0.018(2)
C18 0.062(3) 0.048(3) 0.032(2) 0.0045(19) -0.001(2) -0.011(2)
C19 0.042(2) 0.030(2) 0.036(2) 0.0043(16) -0.0014(17) -0.0015(17)
C20 0.033(2) 0.0141(16) 0.080(3) -0.0001(19) -0.017(2) 0.0033(16)
C21 0.036(2) 0.034(2) 0.105(5) 0.003(3) 0.006(3) -0.0096(19)
C22 0.043(3) 0.049(3) 0.163(8) 0.009(4) 0.011(4) -0.018(3)
C23 0.039(3) 0.033(3) 0.223(11) 0.014(5) -0.029(5) -0.013(2)
C24 0.068(4) 0.022(2) 0.188(9) -0.015(4) -0.070(5) 0.004(3)
C25 0.058(3) 0.021(2) 0.118(5) -0.013(3) -0.047(3) 0.004(2)
C26 0.0223(18) 0.0280(18) 0.036(2) 0.0006(15) 0.0011(15) -0.0055(14)
C27 0.039(2) 0.048(3) 0.049(3) 0.005(2) -0.007(2) -0.001(2)
C28 0.048(2) 0.106(4) 0.083(3) 0.015(3) -0.0070(19) -0.004(2)
C29 0.048(2) 0.106(4) 0.084(3) 0.014(3) -0.0072(19) -0.004(2)
C30 0.049(2) 0.107(4) 0.084(3) 0.014(3) -0.0072(19) -0.004(2)
C31 0.049(2) 0.107(4) 0.085(3) 0.014(3) -0.0071(19) -0.004(2)
C32 0.064(3) 0.068(4) 0.032(3) 0.000(3) -0.015(3) 0.001(3)
C33 0.064(3) 0.068(4) 0.032(3) 0.000(4) -0.015(3) 0.001(3)
C28X 0.048(2) 0.106(4) 0.083(3) 0.014(3) -0.0070(19) -0.004(2)
C29X 0.048(2) 0.106(4) 0.084(3) 0.014(3) -0.0071(19) -0.004(2)
C30X 0.049(2) 0.107(4) 0.085(3) 0.014(3) -0.0071(19) -0.004(2)
C31X 0.049(2) 0.107(4) 0.085(3) 0.014(3) -0.0071(19) -0.004(2)
C32X 0.064(3) 0.068(4) 0.032(3) 0.000(3) -0.015(3) 0.001(3)
C33X 0.064(3) 0.068(4) 0.032(3) 0.000(4) -0.015(3) 0.001(3)
O3 0.067(3) 0.081(2) 0.118(4) -0.001(3) 0.035(2) -0.006(2)
C34 0.068(4) 0.081(3) 0.121(5) -0.002(3) 0.036(3) -0.007(3)
C35 0.067(3) 0.081(2) 0.119(4) -0.001(3) 0.036(3) -0.007(2)
C36 0.067(3) 0.082(2) 0.118(4) -0.001(3) 0.036(3) -0.005(2)
C37 0.066(3) 0.082(3) 0.117(5) 0.000(3) 0.036(3) -0.004(3)
O3X 0.067(3) 0.081(2) 0.119(4) -0.001(3) 0.036(2) -0.006(2)
C34X 0.067(4) 0.081(3) 0.119(5) -0.002(3) 0.037(3) -0.006(3)
C35X 0.067(3) 0.081(2) 0.119(5) -0.001(3) 0.036(3) -0.007(2)
C36X 0.067(3) 0.082(2) 0.118(4) -0.001(3) 0.036(3) -0.005(2)
C37X 0.067(3) 0.083(3) 0.117(5) -0.001(3) 0.035(3) -0.005(3)

loop_
_atom_type_symbol
_atom_type_description
_atom_type_scat_dispersion_real
_atom_type_scat_dispersion_imag
_atom_type_scat_source
C C 0.0181 0.0091 'International Tables Vol C Tables 4.2.6.8 and 6.1.1.4'
H H 0.0000 0.0000 'International Tables Vol C Tables 4.2.6.8 and 6.1.1.4'
F F 0.0727 0.0534 'International Tables Vol C Tables 4.2.6.8 and 6.1.1.4'
N N 0.0311 0.0180 'International Tables Vol C Tables 4.2.6.8 and 6.1.1.4'
O O 0.0492 0.0322 'International Tables Vol C Tables 4.2.6.8 and 6.1.1.4'
P P 0.2955 0.4335 'International Tables Vol C Tables 4.2.6.8 and 6.1.1.4'

loop_
_geom_angle_atom_site_label_1
_geom_angle_atom_site_label_2
_geom_angle_atom_site_label_3
_geom_angle
_geom_angle_site_symmetry_1
_geom_angle_site_symmetry_3
C14 P1 C20 106.3(2) . .
C14 P1 C8 116.8(2) . .
C20 P1 C8 107.5(2) . .
C14 P1 C3 109.42(17) . .
C20 P1 C3 105.72(18) . .
C8 P1 C3 110.41(19) . .
F4 P2 F5 95.6(3) . .
F2X P2 F6X 101.8(7) . .
F4 P2 F1 93.2(3) . .
F5 P2 F1 92.9(3) . .
F2X P2 F3X 89.9(8) . .
F6X P2 F3X 96.3(5) . .
F2X P2 F1X 93.9(10) . .
F6X P2 F1X 89.0(8) . .
F3X P2 F1X 172.7(9) . .
F2X P2 F5X 90.9(7) . .
F6X P2 F5X 166.9(6) . .
F3X P2 F5X 86.7(6) . .
F1X P2 F5X 87.0(8) . .
F4 P2 F3 90.1(3) . .
F5 P2 F3 90.7(3) . .
F1 P2 F3 174.9(4) . .
F2X P2 F4X 173.8(9) . .
F6X P2 F4X 84.4(8) . .
F3X P2 F4X 89.7(8) . .
F1X P2 F4X 85.9(10) . .
F5X P2 F4X 82.9(8) . .
F4 P2 F2 174.5(3) . .
F5 P2 F2 89.7(3) . .
F1 P2 F2 88.0(3) . .
F3 P2 F2 88.3(3) . .
F4 P2 F6 89.8(3) . .
F5 P2 F6 174.4(3) . .
F1 P2 F6 88.3(3) . .
F3 P2 F6 87.8(3) . .
F2 P2 F6 84.9(3) . .
C7 N1 C6 124.0(3) . .
C7 N1 C26 116.9(3) . .
C6 N1 C26 118.9(3) . .
C5 C1 C2 120.7(3) 5_666 .
C5 C1 C1 118.9(4) 5_666 5_666
C2 C1 C1 120.4(4) . 5_666
C3 C2 C1 119.9(3) . .
C3 C2 C7 121.4(3) . 5_666
C1 C2 C7 118.7(3) . 5_666
C2 C3 C4 119.2(3) . .
C2 C3 P1 123.6(3) . .
C4 C3 P1 117.1(3) . .
C5 C4 C3 121.3(3) . .
C5 C4 H4 119.4 . .
C3 C4 H4 119.4 . .
C4 C5 C1 120.3(3) . 5_666
C4 C5 C6 119.0(3) . .
C1 C5 C6 120.7(3) 5_666 .
O1 C6 N1 121.4(3) . .
O1 C6 C5 122.1(3) . .
N1 C6 C5 116.5(3) . .
O2 C7 N1 120.6(3) . .
O2 C7 C2 120.9(3) . 5_666
N1 C7 C2 118.5(3) . 5_666
C9 C8 C13 119.5(5) . .
C9 C8 P1 120.6(3) . .
C13 C8 P1 119.7(4) . .
C10 C9 C8 120.5(5) . .
C10 C9 H9 119.7 . .
C8 C9 H9 119.7 . .
C11 C10 C9 119.9(7) . .
C11 C10 H10 120.0 . .
C9 C10 H10 120.0 . .
C10 C11 C12 120.7(7) . .
C10 C11 H11 119.7 . .
C12 C11 H11 119.7 . .
C11 C12 C13 120.9(6) . .
C11 C12 H12 119.6 . .
C13 C12 H12 119.6 . .
C12 C13 C8 118.4(7) . .
C12 C13 H13 120.8 . .
C8 C13 H13 120.8 . .
C15 C14 C19 120.4(4) . .
C15 C14 P1 120.1(3) . .
C19 C14 P1 119.5(3) . .
C16 C15 C14 119.5(4) . .
C16 C15 H15 120.3 . .
C14 C15 H15 120.3 . .
C15 C16 C17 120.4(4) . .
C15 C16 H16 119.8 . .
C17 C16 H16 119.8 . .
C18 C17 C16 120.3(4) . .
C18 C17 H17 119.8 . .
C16 C17 H17 119.8 . .
C17 C18 C19 120.3(5) . .
C17 C18 H18 119.9 . .
C19 C18 H18 119.9 . .
C18 C19 C14 119.1(4) . .
C18 C19 H19 120.5 . .
C14 C19 H19 120.5 . .
C21 C20 C25 120.0(5) . .
C21 C20 P1 119.2(4) . .
C25 C20 P1 120.7(5) . .
C20 C21 C22 120.5(6) . .
C20 C21 H21 119.8 . .
C22 C21 H21 119.8 . .
C23 C22 C21 119.3(8) . .
C23 C22 H22 120.3 . .
C21 C22 H22 120.3 . .
C22 C23 C24 120.9(6) . .
C22 C23 H23 119.5 . .
C24 C23 H23 119.5 . .
C23 C24 C25 121.0(7) . .
C23 C24 H24 119.5 . .
C25 C24 H24 119.5 . .
C24 C25 C20 118.3(7) . .
C24 C25 H25 120.8 . .
C20 C25 H25 120.8 . .
N1 C26 C27 113.5(3) . .
N1 C26 H26A 108.9 . .
C27 C26 H26A 108.9 . .
N1 C26 H26B 108.9 . .
C27 C26 H26B 108.9 . .
H26A C26 H26B 107.7 . .
C26 C27 C28X 108.1(7) . .
C26 C27 C32X 115.7(12) . .
C28X C27 C32X 114.6(8) . .
C26 C27 C28 110.7(6) . .
C26 C27 C32 107.6(9) . .
C28 C27 C32 112.5(6) . .
C26 C27 H27 108.7 . .
C28 C27 H27 108.7 . .
C32 C27 H27 108.7 . .
C29 C28 C27 112.2(9) . .
C29 C28 H28A 109.2 . .
C27 C28 H28A 109.2 . .
C29 C28 H28B 109.2 . .
C27 C28 H28B 109.2 . .
H28A C28 H28B 107.9 . .
C28 C29 C30 115.5(6) . .
C28 C29 H29A 108.4 . .
C30 C29 H29A 108.4 . .
C28 C29 H29B 108.4 . .
C30 C29 H29B 108.4 . .
H29A C29 H29B 107.5 . .
C31 C30 C29 114.2(7) . .
C31 C30 H30A 108.7 . .
C29 C30 H30A 108.7 . .
C31 C30 H30B 108.7 . .
C29 C30 H30B 108.7 . .
H30A C30 H30B 107.6 . .
C30 C31 H31A 109.5 . .
C30 C31 H31B 109.5 . .
H31A C31 H31B 109.5 . .
C30 C31 H31C 109.5 . .
H31A C31 H31C 109.5 . .
H31B C31 H31C 109.5 . .
C33 C32 C27 112.4(11) . .
C33 C32 H32A 109.1 . .
C27 C32 H32A 109.1 . .
C33 C32 H32B 109.1 . .
C27 C32 H32B 109.1 . .
H32A C32 H32B 107.9 . .
C32 C33 H33A 109.5 . .
C32 C33 H33B 109.5 . .
H33A C33 H33B 109.5 . .
C32 C33 H33C 109.5 . .
H33A C33 H33C 109.5 . .
H33B C33 H33C 109.5 . .
C29X C28X C27 114.8(9) . .
C29X C28X H28C 108.6 . .
C27 C28X H28C 108.6 . .
C29X C28X H28D 108.6 . .
C27 C28X H28D 108.6 . .
H28C C28X H28D 107.6 . .
C28X C29X C30X 114.5(7) . .
C28X C29X H29C 108.6 . .
C30X C29X H29C 108.6 . .
C28X C29X H29D 108.6 . .
C30X C29X H29D 108.6 . .
H29C C29X H29D 107.6 . .
C31X C30X C29X 115.6(8) . .
C31X C30X H30C 108.4 . .
C29X C30X H30C 108.4 . .
C31X C30X H30D 108.4 . .
C29X C30X H30D 108.4 . .
H30C C30X H30D 107.4 . .
C30X C31X H31D 109.5 . .
C30X C31X H31E 109.5 . .
H31D C31X H31E 109.5 . .
C30X C31X H31F 109.5 . .
H31D C31X H31F 109.5 . .
H31E C31X H31F 109.5 . .
C33X C32X C27 115.3(14) . .
C33X C32X H32C 108.4 . .
C27 C32X H32C 108.4 . .
C33X C32X H32D 108.4 . .
C27 C32X H32D 108.4 . .
H32C C32X H32D 107.5 . .
C32X C33X H33D 109.5 . .
C32X C33X H33E 109.5 . .
H33D C33X H33E 109.5 . .
C32X C33X H33F 109.5 . .
H33D C33X H33F 109.5 . .
H33E C33X H33F 109.5 . .
C35 O3 C36 107.8(15) . .
C35 C34 H34A 109.5 . .
C35 C34 H34B 109.5 . .
H34A C34 H34B 109.5 . .
C35 C34 H34C 109.5 . .
H34A C34 H34C 109.5 . .
H34B C34 H34C 109.5 . .
O3 C35 C34 108.8(15) . .
O3 C35 H35A 109.9 . .
C34 C35 H35A 109.9 . .
O3 C35 H35B 109.9 . .
C34 C35 H35B 109.9 . .
H35A C35 H35B 108.3 . .
C37 C36 O3 110.4(19) . .
C37 C36 H36A 109.6 . .
O3 C36 H36A 109.6 . .
C37 C36 H36B 109.6 . .
O3 C36 H36B 109.6 . .
H36A C36 H36B 108.1 . .
C36 C37 H37A 109.5 . .
C36 C37 H37B 109.5 . .
H37A C37 H37B 109.5 . .
C36 C37 H37C 109.5 . .
H37A C37 H37C 109.5 . .
H37B C37 H37C 109.5 . .
C35X O3X C36X 139(3) . .
C35X C34X H34D 109.5 . .
C35X C34X H34E 109.5 . .
H34D C34X H34E 109.5 . .
C35X C34X H34F 109.5 . .
H34D C34X H34F 109.5 . .
H34E C34X H34F 109.5 . .
O3X C35X C34X 124(3) . .
O3X C35X H35C 106.3 . .
C34X C35X H35C 106.3 . .
O3X C35X H35D 106.3 . .
C34X C35X H35D 106.3 . .
H35C C35X H35D 106.4 . .
O3X C36X C37X 113(3) . .
O3X C36X H36C 108.9 . .
C37X C36X H36C 108.9 . .
O3X C36X H36D 108.9 . .
C37X C36X H36D 108.9 . .
H36C C36X H36D 107.7 . .
C36X C37X H37D 109.5 . .
C36X C37X H37E 109.5 . .
H37D C37X H37E 109.5 . .
C36X C37X H37F 109.5 . .
H37D C37X H37F 109.5 . .
H37E C37X H37F 109.5 . .

loop_
_geom_bond_atom_site_label_1
_geom_bond_atom_site_label_2
_geom_bond_distance
_geom_bond_site_symmetry_2
F1 P2 1.578(4) .
F2 P2 1.637(5) .
F3 P2 1.603(5) .
F4 P2 1.538(4) .
F5 P2 1.542(5) .
F6 P2 1.656(4) .
F1X P2 1.587(8) .
F2X P2 1.559(8) .
F3X P2 1.585(6) .
F4X P2 1.607(8) .
F5X P2 1.602(7) .
F6X P2 1.564(6) .
P1 C14 1.798(4) .
P1 C20 1.798(4) .
P1 C8 1.799(5) .
P1 C3 1.821(4) .
O1 C6 1.209(4) .
O2 C7 1.219(4) .
N1 C7 1.391(4) .
N1 C6 1.393(5) .
N1 C26 1.487(5) .
C1 C5 1.405(5) 5_666
C1 C2 1.408(5) .
C1 C1 1.411(7) 5_666
C2 C3 1.387(5) .
C2 C7 1.478(5) 5_666
C3 C4 1.415(5) .
C4 C5 1.370(5) .
C4 H4 0.9500 .
C5 C1 1.405(5) 5_666
C5 C6 1.490(5) .
C7 C2 1.479(5) 5_666
C8 C9 1.390(7) .
C8 C13 1.401(6) .
C9 C10 1.386(7) .
C9 H9 0.9500 .
C10 C11 1.357(11) .
C10 H10 0.9500 .
C11 C12 1.376(12) .
C11 H11 0.9500 .
C12 C13 1.396(10) .
C12 H12 0.9500 .
C13 H13 0.9500 .
C14 C15 1.390(6) .
C14 C19 1.403(6) .
C15 C16 1.384(7) .
C15 H15 0.9500 .
C16 C17 1.396(8) .
C16 H16 0.9500 .
C17 C18 1.368(8) .
C17 H17 0.9500 .
C18 C19 1.401(6) .
C18 H18 0.9500 .
C19 H19 0.9500 .
C20 C21 1.391(8) .
C20 C25 1.405(7) .
C21 C22 1.399(7) .
C21 H21 0.9500 .
C22 C23 1.373(13) .
C22 H22 0.9500 .
C23 C24 1.377(13) .
C23 H23 0.9500 .
C24 C25 1.401(10) .
C24 H24 0.9500 .
C25 H25 0.9500 .
C26 C27 1.516(6) .
C26 H26A 0.9900 .
C26 H26B 0.9900 .
C27 C28X 1.539(8) .
C27 C32X 1.539(8) .
C27 C28 1.546(7) .
C27 C32 1.553(7) .
C27 H27 1.0000 .
C28 C29 1.509(7) .
C28 H28A 0.9900 .
C28 H28B 0.9900 .
C29 C30 1.528(7) .
C29 H29A 0.9900 .
C29 H29B 0.9900 .
C30 C31 1.512(8) .
C30 H30A 0.9900 .
C30 H30B 0.9900 .
C31 H31A 0.9800 .
C31 H31B 0.9800 .
C31 H31C 0.9800 .
C32 C33 1.537(7) .
C32 H32A 0.9900 .
C32 H32B 0.9900 .
C33 H33A 0.9800 .
C33 H33B 0.9800 .
C33 H33C 0.9800 .
C28X C29X 1.510(8) .
C28X H28C 0.9900 .
C28X H28D 0.9900 .
C29X C30X 1.527(8) .
C29X H29C 0.9900 .
C29X H29D 0.9900 .
C30X C31X 1.506(9) .
C30X H30C 0.9900 .
C30X H30D 0.9900 .
C31X H31D 0.9800 .
C31X H31E 0.9800 .
C31X H31F 0.9800 .
C32X C33X 1.538(8) .
C32X H32C 0.9900 .
C32X H32D 0.9900 .
C33X H33D 0.9800 .
C33X H33E 0.9800 .
C33X H33F 0.9800 .
O3 C35 1.405(19) .
O3 C36 1.425(19) .
C34 C35 1.410(11) .
C34 H34A 0.9800 .
C34 H34B 0.9800 .
C34 H34C 0.9800 .
C35 H35A 0.9900 .
C35 H35B 0.9900 .
C36 C37 1.405(12) .
C36 H36A 0.9900 .
C36 H36B 0.9900 .
C37 H37A 0.9800 .
C37 H37B 0.9800 .
C37 H37C 0.9800 .
O3X C35X 1.39(3) .
O3X C36X 1.40(3) .
C34X C35X 1.406(12) .
C34X H34D 0.9800 .
C34X H34E 0.9800 .
C34X H34F 0.9800 .
C35X H35C 0.9900 .
C35X H35D 0.9900 .
C36X C37X 1.402(13) .
C36X H36C 0.9900 .
C36X H36D 0.9900 .
C37X H37D 0.9800 .
C37X H37E 0.9800 .
C37X H37F 0.9800 .

loop_
_geom_torsion_atom_site_label_1
_geom_torsion_atom_site_label_2
_geom_torsion_atom_site_label_3
_geom_torsion_atom_site_label_4
_geom_torsion
_geom_torsion_site_symmetry_1
_geom_torsion_site_symmetry_4
C5 C1 C2 C3 -176.7(3) 5_666 .
C1 C1 C2 C3 3.0(6) 5_666 .
C5 C1 C2 C7 5.1(5) 5_666 5_666
C1 C1 C2 C7 -175.3(4) 5_666 5_666
C1 C2 C3 C4 -3.7(5) . .
C7 C2 C3 C4 174.6(3) 5_666 .
C1 C2 C3 P1 172.2(3) . .
C7 C2 C3 P1 -9.6(5) 5_666 .
C14 P1 C3 C2 -49.4(4) . .
C20 P1 C3 C2 -163.5(3) . .
C8 P1 C3 C2 80.6(3) . .
C14 P1 C3 C4 126.6(3) . .
C20 P1 C3 C4 12.5(4) . .
C8 P1 C3 C4 -103.5(3) . .
C2 C3 C4 C5 1.0(5) . .
P1 C3 C4 C5 -175.1(3) . .
C3 C4 C5 C1 2.3(5) . 5_666
C3 C4 C5 C6 -179.2(3) . .
C7 N1 C6 O1 -176.1(4) . .
C26 N1 C6 O1 -2.4(5) . .
C7 N1 C6 C5 4.3(5) . .
C26 N1 C6 C5 178.1(3) . .
C4 C5 C6 O1 3.8(6) . .
C1 C5 C6 O1 -177.8(4) 5_666 .
C4 C5 C6 N1 -176.7(3) . .
C1 C5 C6 N1 1.7(5) 5_666 .
C6 N1 C7 O2 170.0(3) . .
C26 N1 C7 O2 -3.9(5) . .
C6 N1 C7 C2 -10.5(5) . 5_666
C26 N1 C7 C2 175.6(3) . 5_666
C14 P1 C8 C9 115.1(4) . .
C20 P1 C8 C9 -125.6(4) . .
C3 P1 C8 C9 -10.8(4) . .
C14 P1 C8 C13 -68.5(4) . .
C20 P1 C8 C13 50.7(4) . .
C3 P1 C8 C13 165.6(3) . .
C13 C8 C9 C10 1.6(7) . .
P1 C8 C9 C10 177.9(4) . .
C8 C9 C10 C11 -0.3(8) . .
C9 C10 C11 C12 -0.6(10) . .
C10 C11 C12 C13 0.2(11) . .
C11 C12 C13 C8 1.1(9) . .
C9 C8 C13 C12 -2.0(7) . .
P1 C8 C13 C12 -178.4(4) . .
C20 P1 C14 C15 -86.4(4) . .
C8 P1 C14 C15 33.5(4) . .
C3 P1 C14 C15 159.8(3) . .
C20 P1 C14 C19 91.8(3) . .
C8 P1 C14 C19 -148.3(3) . .
C3 P1 C14 C19 -21.9(4) . .
C19 C14 C15 C16 1.4(6) . .
P1 C14 C15 C16 179.6(3) . .
C14 C15 C16 C17 0.9(7) . .
C15 C16 C17 C18 -1.6(7) . .
C16 C17 C18 C19 0.1(7) . .
C17 C18 C19 C14 2.2(6) . .
C15 C14 C19 C18 -2.9(6) . .
P1 C14 C19 C18 178.9(3) . .
C14 P1 C20 C21 -29.8(4) . .
C8 P1 C20 C21 -155.7(4) . .
C3 P1 C20 C21 86.4(4) . .
C14 P1 C20 C25 154.5(3) . .
C8 P1 C20 C25 28.7(4) . .
C3 P1 C20 C25 -89.3(4) . .
C25 C20 C21 C22 0.0(7) . .
P1 C20 C21 C22 -175.7(4) . .
C20 C21 C22 C23 1.2(9) . .
C21 C22 C23 C24 -1.5(10) . .
C22 C23 C24 C25 0.5(10) . .
C23 C24 C25 C20 0.8(8) . .
C21 C20 C25 C24 -1.0(7) . .
P1 C20 C25 C24 174.6(4) . .
C7 N1 C26 C27 -72.1(4) . .
C6 N1 C26 C27 113.7(4) . .
N1 C26 C27 C28X 167.7(12) . .
N1 C26 C27 C32X -62.2(10) . .
N1 C26 C27 C28 174.1(8) . .
N1 C26 C27 C32 -62.7(8) . .
C26 C27 C28 C29 -166.1(12) . .
C32 C27 C28 C29 73.5(18) . .
C27 C28 C29 C30 168.3(8) . .
C28 C29 C30 C31 60.0(17) . .
C26 C27 C32 C33 -68.3(11) . .
C28 C27 C32 C33 53.8(15) . .
C26 C27 C28X C29X 169.2(19) . .
C32X C27 C28X C29X 38(3) . .
C27 C28X C29X C30X -175.5(17) . .
C28X C29X C30X C31X -157(2) . .
C26 C27 C32X C33X -71.3(15) . .
C28X C27 C32X C33X 56(2) . .
C36 O3 C35 C34 174.3(15) . .
C35 O3 C36 C37 -177.7(15) . .
C36X O3X C35X C34X -157(3) . .
C35X O3X C36X C37X -128(3) . .
